data_4086902
loop_
_publ_author_name
'Bayram, Melike'
'Naglav, Dominik'
'W\"olper, Christoph'
'Schulz, Stephan'

_publ_contact_author
;
         Prof. Dr. Schulz, Stephan
         Fachbereich Chemie der
         Universit\"at Duisburg-Essen
         Campus Essen, Universit\"atsstr. 7
         D-45141 Essen, Germany
;
_publ_section_title
;
 Syntheses and Structures of Homo- and Heteroleptic Beryllium Complexes
 Containing N,N&#x2032;-Chelating Ligands
;
_journal_name_full Organometallics
_journal_paper_doi 10.1021/acs.organomet.6b00865
_journal_year 2017
_chemical_formula_sum 'C59 H90 Be N4'
_chemical_formula_weight 864.35
_space_group_crystal_system orthorhombic
_space_group_IT_number 33
_space_group_name_Hall 'P 2c -2n'
_space_group_name_H-M_alt 'P n a 21'
_symmetry_space_group_name_Hall 'P 2c -2n'
_symmetry_space_group_name_H-M 'P n a 21'
_atom_sites_solution_hydrogens geom
_atom_sites_solution_primary direct
_atom_sites_solution_secondary difmap
_audit_creation_method SHELXL-2014/7
_cell_angle_alpha 90
_cell_angle_beta 90
_cell_angle_gamma 90
_cell_formula_units_Z 4
_cell_length_a 23.0500(14)
_cell_length_b 16.8166(11)
_cell_length_c 13.8919(9)
_cell_measurement_reflns_used 9853
_cell_measurement_temperature 100(1)
_cell_measurement_theta_max 27.54
_cell_measurement_theta_min 2.1
_cell_volume 5384.8(6)
_computing_cell_refinement 'BRUKER D8 KAPPA APEX 2 (3.0-2009)'
_computing_data_collection 'BRUKER D8 KAPPA APEX 2 (3.0-2009)'
_computing_data_reduction 'BRUKER D8 KAPPA APEX 2 (3.0-2009)'
_computing_molecular_graphics 'BRUKER AXS SHELXTL (c) 2008 / Vers. 2008/4'
_computing_publication_material 'BRUKER AXS SHELXTL (c) 2008 / Vers. 2008/4'
_computing_structure_refinement 'SHELXL-2014/7 (Sheldrick, 2014)'
_computing_structure_solution 'BRUKER D8 KAPPA APEX 2 (3.0-2009)'
_diffrn_ambient_temperature 100(1)
_diffrn_detector_area_resol_mean 512
_diffrn_measured_fraction_theta_full 0.999
_diffrn_measured_fraction_theta_max 0.990
_diffrn_measurement_device_type
; 
 Bruker D8 KAPPA series II with APEX II area detector system
;
_diffrn_measurement_method
;
 Data collection strategy APEX 2/COSMO
;
_diffrn_radiation_monochromator 'Triumph Goebel mirror'
_diffrn_radiation_source 'fine-focus sealed tube'
_diffrn_radiation_type MoK\a
_diffrn_radiation_wavelength 0.71073
_diffrn_reflns_av_R_equivalents 0.0700
_diffrn_reflns_av_unetI/netI 0.0712
_diffrn_reflns_Laue_measured_fraction_full 0.999
_diffrn_reflns_Laue_measured_fraction_max 0.990
_diffrn_reflns_limit_h_max 24
_diffrn_reflns_limit_h_min -30
_diffrn_reflns_limit_k_max 17
_diffrn_reflns_limit_k_min -22
_diffrn_reflns_limit_l_max 18
_diffrn_reflns_limit_l_min -12
_diffrn_reflns_number 42117
_diffrn_reflns_point_group_measured_fraction_full 0.802
_diffrn_reflns_point_group_measured_fraction_max 0.743
_diffrn_reflns_theta_full 25.242
_diffrn_reflns_theta_max 28.325
_diffrn_reflns_theta_min 1.499
_exptl_absorpt_coefficient_mu 0.061
_exptl_absorpt_correction_T_max 0.75
_exptl_absorpt_correction_T_min 0.56
_exptl_absorpt_correction_type multi-scan
_exptl_absorpt_process_details
; 
 BRUKER AXS SMART APEX 2 Vers. 3.0-2009
 R.H. Blessing, Acta Cryst. (1995) A51 33-38 
;
_exptl_crystal_colour colourless
_exptl_crystal_density_diffrn 1.066
_exptl_crystal_description tablet
_exptl_crystal_F_000 1904
_exptl_crystal_size_max 0.356
_exptl_crystal_size_mid 0.153
_exptl_crystal_size_min 0.074
_refine_diff_density_max 0.425
_refine_diff_density_min -0.284
_refine_diff_density_rms 0.056
_refine_ls_abs_structure_details
;
 Flack x determined using 2172 quotients [(I+)-(I-)]/[(I+)+(I-)]
 (Parsons, Flack and Wagner, Acta Cryst. B69 (2013) 249-259).
;
_refine_ls_abs_structure_Flack -1.3(10)
_refine_ls_extinction_method none
_refine_ls_goodness_of_fit_ref 1.019
_refine_ls_hydrogen_treatment constr
_refine_ls_matrix_type full
_refine_ls_number_parameters 615
_refine_ls_number_reflns 9978
_refine_ls_number_restraints 40
_refine_ls_restrained_S_all 1.067
_refine_ls_R_factor_all 0.0932
_refine_ls_R_factor_gt 0.0598
_refine_ls_shift/su_max 0.000
_refine_ls_shift/su_mean 0.000
_refine_ls_structure_factor_coef Fsqd
_refine_ls_weighting_details 'w=1/[\s^2^(Fo^2^)+(0.0908P)^2^+0.9691P] where P=(Fo^2^+2Fc^2^)/3'
_refine_ls_weighting_scheme calc
_refine_ls_wR_factor_gt 0.1426
_refine_ls_wR_factor_ref 0.1634
_reflns_Friedel_coverage 0.443
_reflns_Friedel_fraction_full 0.588
_reflns_Friedel_fraction_max 0.475
_reflns_number_gt 7210
_reflns_number_total 9978
_reflns_threshold_expression 'I > 2\s(I)'
_cod_data_source_file om6b00865_si_002.cif
_cod_data_source_block mb_188m
_cod_depositor_comments
;
The following automatic conversions were performed:

'_atom_sites_solution_secondary' value 'diffmap' was changed to
'difmap'.

Automatic conversion script
Id: cif_fix_values 6452 2018-10-05 10:23:21Z andrius 
;
_cod_database_code 4086902
_shelx_shelxl_version_number 2014/7
_shelx_space_group_comment
;
The symmetry employed for this shelxl refinement is uniquely defined
by the following loop, which should always be used as a source of
symmetry information in preference to the above space-group names.
They are only intended as comments.
;
_shelx_estimated_absorpt_t_min 0.979
_shelx_estimated_absorpt_t_max 0.996

loop_
_space_group_symop_operation_xyz
'x, y, z'
'-x, -y, z+1/2'
'x+1/2, -y+1/2, z'
'-x+1/2, y+1/2, z+1/2'

loop_
_atom_site_label
_atom_site_type_symbol
_atom_site_fract_x
_atom_site_fract_y
_atom_site_fract_z
_atom_site_U_iso_or_equiv
_atom_site_adp_type
_atom_site_occupancy
_atom_site_site_symmetry_order
_atom_site_calc_flag
_atom_site_refinement_flags_posn
_atom_site_refinement_flags_adp
_atom_site_refinement_flags_occupancy
_atom_site_disorder_assembly
_atom_site_disorder_group
N1 N 0.40388(11) 0.65709(15) 0.31668(18) 0.0251(6) Uani 1 1 d . . . . .
N2 N 0.42301(11) 0.78187(15) 0.33983(18) 0.0246(6) Uani 1 1 d . . . . .
N3 N 0.35037(12) 0.73477(15) 0.50989(18) 0.0260(6) Uani 1 1 d . . . . .
N4 N 0.29135(12) 0.72361(15) 0.3891(2) 0.0274(6) Uani 1 1 d . . . . .
C1 C 0.43866(14) 0.71670(18) 0.2918(2) 0.0259(7) Uani 1 1 d . . . . .
C2 C 0.48745(15) 0.7164(2) 0.2191(3) 0.0348(8) Uani 1 1 d . . . . .
H2A H 0.4715 0.7354 0.1571 0.042 Uiso 1 1 calc R U . . .
H2B H 0.5166 0.7560 0.2403 0.042 Uiso 1 1 calc R U . . .
C3 C 0.51889(18) 0.6393(2) 0.2001(3) 0.0485(11) Uani 1 1 d . . . . .
H3A H 0.5344 0.6183 0.2607 0.073 Uiso 1 1 calc R U . . .
H3B H 0.5509 0.6487 0.1550 0.073 Uiso 1 1 calc R U . . .
H3C H 0.4918 0.6006 0.1723 0.073 Uiso 1 1 calc R U . . .
C4 C 0.39785(13) 0.58454(18) 0.2651(2) 0.0248(7) Uani 1 1 d . . . . .
C5 C 0.41233(14) 0.51273(19) 0.3116(2) 0.0262(7) Uani 1 1 d . . . . .
C6 C 0.40677(15) 0.4415(2) 0.2615(3) 0.0335(8) Uani 1 1 d . . . . .
H6 H 0.4169 0.3929 0.2921 0.040 Uiso 1 1 calc R U . . .
C7 C 0.38654(15) 0.4404(2) 0.1672(3) 0.0352(8) Uani 1 1 d . . . . .
H7 H 0.3833 0.3915 0.1334 0.042 Uiso 1 1 calc R U . . .
C8 C 0.37123(15) 0.5106(2) 0.1231(2) 0.0314(8) Uani 1 1 d . . . . .
H8 H 0.3569 0.5092 0.0590 0.038 Uiso 1 1 calc R U . . .
C9 C 0.37610(15) 0.5837(2) 0.1695(2) 0.0287(7) Uani 1 1 d . . . . .
C10 C 0.43469(15) 0.5113(2) 0.4146(2) 0.0313(8) Uani 1 1 d . . . . .
H10 H 0.4349 0.5671 0.4394 0.038 Uiso 1 1 calc R U . . .
C11 C 0.39445(17) 0.4617(2) 0.4790(3) 0.0384(9) Uani 1 1 d . . . . .
H11A H 0.4095 0.4616 0.5450 0.058 Uiso 1 1 calc R U . . .
H11B H 0.3927 0.4071 0.4547 0.058 Uiso 1 1 calc R U . . .
H11C H 0.3554 0.4849 0.4783 0.058 Uiso 1 1 calc R U . . .
C12 C 0.49642(18) 0.4793(3) 0.4199(3) 0.0483(10) Uani 1 1 d . . . . .
H12A H 0.4970 0.4239 0.3979 0.072 Uiso 1 1 calc R U . . .
H12B H 0.5102 0.4819 0.4866 0.072 Uiso 1 1 calc R U . . .
H12C H 0.5217 0.5114 0.3787 0.072 Uiso 1 1 calc R U . . .
C13 C 0.35465(16) 0.6577(2) 0.1187(2) 0.0339(8) Uani 1 1 d . . . . .
H13 H 0.3613 0.7042 0.1621 0.041 Uiso 1 1 calc R U . . .
C14 C 0.38756(19) 0.6729(2) 0.0237(3) 0.0434(9) Uani 1 1 d . . . . .
H14A H 0.4293 0.6757 0.0366 0.065 Uiso 1 1 calc R U . . .
H14B H 0.3745 0.7232 -0.0045 0.065 Uiso 1 1 calc R U . . .
H14C H 0.3798 0.6293 -0.0214 0.065 Uiso 1 1 calc R U . . .
C15 C 0.28995(17) 0.6526(2) 0.0974(3) 0.0415(9) Uani 1 1 d . . . . .
H15A H 0.2765 0.7033 0.0708 0.062 Uiso 1 1 calc R U . . .
H15B H 0.2688 0.6411 0.1571 0.062 Uiso 1 1 calc R U . . .
H15C H 0.2828 0.6101 0.0507 0.062 Uiso 1 1 calc R U . . .
C16 C 0.46008(14) 0.84947(18) 0.3503(2) 0.0255(7) Uani 1 1 d . . . . .
C17 C 0.50371(14) 0.84832(18) 0.4214(2) 0.0254(7) Uani 1 1 d . . . . .
C18 C 0.53987(15) 0.91351(19) 0.4300(3) 0.0324(8) Uani 1 1 d . . . . .
H18 H 0.5697 0.9132 0.4772 0.039 Uiso 1 1 calc R U . . .
C19 C 0.53321(17) 0.9795(2) 0.3707(3) 0.0385(9) Uani 1 1 d . . . . .
H19 H 0.5586 1.0237 0.3768 0.046 Uiso 1 1 calc R U . . .
C20 C 0.49010(17) 0.9805(2) 0.3037(3) 0.0382(9) Uani 1 1 d . . . . .
H20 H 0.4857 1.0260 0.2638 0.046 Uiso 1 1 calc R U . . .
C21 C 0.45223(16) 0.91674(19) 0.2920(3) 0.0337(8) Uani 1 1 d . . . . .
C22 C 0.51224(16) 0.7774(2) 0.4885(2) 0.0314(8) Uani 1 1 d . . . . .
H22 H 0.4750 0.7470 0.4903 0.038 Uiso 1 1 calc R U . . .
C23 C 0.52647(18) 0.8029(2) 0.5915(3) 0.0391(9) Uani 1 1 d . . . . .
H23A H 0.5250 0.7564 0.6340 0.059 Uiso 1 1 calc R U . . .
H23B H 0.4981 0.8424 0.6131 0.059 Uiso 1 1 calc R U . . .
H23C H 0.5654 0.8261 0.5934 0.059 Uiso 1 1 calc R U . . .
C24 C 0.5587(2) 0.7224(3) 0.4502(3) 0.0600(13) Uani 1 1 d . . . . .
H24A H 0.5635 0.6773 0.4942 0.090 Uiso 1 1 calc R U . . .
H24B H 0.5954 0.7513 0.4450 0.090 Uiso 1 1 calc R U . . .
H24C H 0.5472 0.7027 0.3865 0.090 Uiso 1 1 calc R U . . .
C25 C 0.40467(19) 0.9213(2) 0.2175(3) 0.0485(10) Uani 1 1 d . . . . .
H25 H 0.3788 0.8741 0.2262 0.058 Uiso 1 1 calc R U . . .
C26 C 0.3680(2) 0.9961(3) 0.2295(4) 0.0631(13) Uani 1 1 d . . . . .
H26A H 0.3925 1.0432 0.2202 0.095 Uiso 1 1 calc R U . . .
H26B H 0.3513 0.9972 0.2943 0.095 Uiso 1 1 calc R U . . .
H26C H 0.3368 0.9962 0.1816 0.095 Uiso 1 1 calc R U . . .
C27 C 0.4298(3) 0.9181(3) 0.1157(3) 0.0762(16) Uani 1 1 d . . . . .
H27A H 0.4550 0.8715 0.1095 0.114 Uiso 1 1 calc R U . . .
H27B H 0.4524 0.9665 0.1034 0.114 Uiso 1 1 calc R U . . .
H27C H 0.3981 0.9145 0.0689 0.114 Uiso 1 1 calc R U . . .
C28 C 0.29519(16) 0.72981(19) 0.4854(2) 0.0305(8) Uani 1 1 d . . . . .
C29 C 0.2387(5) 0.7388(8) 0.5411(7) 0.045(3) Uani 0.542(12) 1 d D U P A 1
H29A H 0.2055 0.7253 0.4990 0.054 Uiso 0.542(12) 1 calc R U P A 1
H29B H 0.2341 0.7946 0.5626 0.054 Uiso 0.542(12) 1 calc R U P A 1
C30 C 0.2394(4) 0.6830(8) 0.6294(6) 0.090(4) Uani 0.542(12) 1 d D U P A 1
H30A H 0.2547 0.6309 0.6104 0.134 Uiso 0.542(12) 1 calc R U P A 1
H30B H 0.1998 0.6767 0.6541 0.134 Uiso 0.542(12) 1 calc R U P A 1
H30C H 0.2641 0.7059 0.6797 0.134 Uiso 0.542(12) 1 calc R U P A 1
C29A C 0.2545(5) 0.7188(7) 0.5707(8) 0.035(3) Uani 0.458(12) 1 d D U P A 2
H29C H 0.2561 0.6625 0.5916 0.043 Uiso 0.458(12) 1 calc R U P A 2
H29D H 0.2686 0.7519 0.6248 0.043 Uiso 0.458(12) 1 calc R U P A 2
C30A C 0.1918(4) 0.7406(6) 0.5498(6) 0.042(3) Uani 0.458(12) 1 d D U P A 2
H30D H 0.1901 0.7942 0.5222 0.063 Uiso 0.458(12) 1 calc R U P A 2
H30E H 0.1694 0.7392 0.6097 0.063 Uiso 0.458(12) 1 calc R U P A 2
H30F H 0.1754 0.7024 0.5039 0.063 Uiso 0.458(12) 1 calc R U P A 2
C31 C 0.36831(16) 0.7653(2) 0.6015(2) 0.0305(8) Uani 1 1 d . . . . .
C32 C 0.36681(18) 0.8481(2) 0.6193(2) 0.0386(9) Uani 1 1 d . . . . .
C33 C 0.3830(2) 0.8755(2) 0.7096(3) 0.0446(10) Uani 1 1 d . . . . .
H33 H 0.3814 0.9308 0.7231 0.054 Uiso 1 1 calc R U . . .
C34 C 0.40164(18) 0.8231(2) 0.7808(3) 0.0421(9) Uani 1 1 d . . . . .
H34 H 0.4120 0.8426 0.8427 0.050 Uiso 1 1 calc R U . . .
C35 C 0.40503(17) 0.7431(2) 0.7615(2) 0.0350(8) Uani 1 1 d . . . . .
H35 H 0.4188 0.7079 0.8099 0.042 Uiso 1 1 calc R U . . .
C36 C 0.38862(15) 0.71248(19) 0.6718(2) 0.0292(7) Uani 1 1 d . . . . .
C37 C 0.3481(2) 0.9085(2) 0.5428(3) 0.0466(11) Uani 1 1 d . . . . .
H37 H 0.3445 0.8800 0.4799 0.056 Uiso 1 1 calc R U . . .
C38 C 0.3929(2) 0.9746(2) 0.5309(3) 0.0556(12) Uani 1 1 d . . . . .
H38A H 0.3957 1.0051 0.5909 0.083 Uiso 1 1 calc R U . . .
H38B H 0.3810 1.0100 0.4785 0.083 Uiso 1 1 calc R U . . .
H38C H 0.4308 0.9513 0.5158 0.083 Uiso 1 1 calc R U . . .
C39 C 0.2895(2) 0.9456(3) 0.5664(4) 0.0681(14) Uani 1 1 d . . . . .
H39A H 0.2929 0.9780 0.6248 0.102 Uiso 1 1 calc R U . . .
H39B H 0.2608 0.9034 0.5769 0.102 Uiso 1 1 calc R U . . .
H39C H 0.2770 0.9793 0.5127 0.102 Uiso 1 1 calc R U . . .
C40 C 0.39473(16) 0.62374(19) 0.6537(2) 0.0319(8) Uani 1 1 d . . . . .
H40 H 0.3778 0.6119 0.5890 0.038 Uiso 1 1 calc R U . . .
C41 C 0.36180(19) 0.5743(2) 0.7282(3) 0.0477(10) Uani 1 1 d . . . . .
H41A H 0.3785 0.5835 0.7922 0.072 Uiso 1 1 calc R U . . .
H41B H 0.3650 0.5178 0.7119 0.072 Uiso 1 1 calc R U . . .
H41C H 0.3208 0.5900 0.7283 0.072 Uiso 1 1 calc R U . . .
C42 C 0.45777(17) 0.6008(2) 0.6514(3) 0.0406(9) Uani 1 1 d . . . . .
H42A H 0.4761 0.6157 0.7125 0.061 Uiso 1 1 calc R U . . .
H42B H 0.4771 0.6286 0.5984 0.061 Uiso 1 1 calc R U . . .
H42C H 0.4612 0.5433 0.6420 0.061 Uiso 1 1 calc R U . . .
C43 C 0.24004(14) 0.7027(2) 0.3381(2) 0.0289(7) Uani 1 1 d . . . . .
C44 C 0.21264(15) 0.7612(2) 0.2818(3) 0.0361(8) Uani 1 1 d . . . . .
C45 C 0.16327(17) 0.7412(2) 0.2297(3) 0.0445(10) Uani 1 1 d . . . . .
H45 H 0.1453 0.7801 0.1902 0.053 Uiso 1 1 calc R U . . .
C46 C 0.13990(16) 0.6660(2) 0.2344(3) 0.0412(9) Uani 1 1 d . . . . .
H46 H 0.1051 0.6539 0.2009 0.049 Uiso 1 1 calc R U . . .
C47 C 0.16758(15) 0.6082(2) 0.2884(3) 0.0344(8) Uani 1 1 d . . . . .
H47 H 0.1518 0.5560 0.2903 0.041 Uiso 1 1 calc R U . . .
C48 C 0.21793(14) 0.62479(19) 0.3398(2) 0.0292(7) Uani 1 1 d . . . . .
C49 C 0.23528(18) 0.8456(2) 0.2784(3) 0.0495(11) Uani 1 1 d . . . . .
H49 H 0.2763 0.8452 0.3020 0.059 Uiso 1 1 calc R U . . .
C50 C 0.2350(2) 0.8805(3) 0.1769(4) 0.0632(13) Uani 1 1 d . . . . .
H50A H 0.2496 0.9352 0.1789 0.095 Uiso 1 1 calc R U . . .
H50B H 0.1953 0.8803 0.1517 0.095 Uiso 1 1 calc R U . . .
H50C H 0.2600 0.8483 0.1351 0.095 Uiso 1 1 calc R U . . .
C51 C 0.1998(3) 0.8993(3) 0.3449(3) 0.0721(15) Uani 1 1 d . . . . .
H51A H 0.2163 0.9531 0.3443 0.108 Uiso 1 1 calc R U . . .
H51B H 0.2010 0.8781 0.4106 0.108 Uiso 1 1 calc R U . . .
H51C H 0.1595 0.9012 0.3225 0.108 Uiso 1 1 calc R U . . .
C52 C 0.24598(16) 0.5570(2) 0.3954(3) 0.0352(8) Uani 1 1 d . . . . .
H52 H 0.2824 0.5771 0.4259 0.042 Uiso 1 1 calc R U . . .
C53 C 0.26124(16) 0.4879(2) 0.3293(3) 0.0379(9) Uani 1 1 d . . . . .
H53A H 0.2825 0.4474 0.3658 0.057 Uiso 1 1 calc R U . . .
H53B H 0.2855 0.5071 0.2762 0.057 Uiso 1 1 calc R U . . .
H53C H 0.2256 0.4646 0.3032 0.057 Uiso 1 1 calc R U . . .
C54 C 0.2058(2) 0.5252(3) 0.4748(3) 0.0604(12) Uani 1 1 d . . . . .
H54A H 0.1926 0.5694 0.5151 0.091 Uiso 1 1 calc R U . . .
H54B H 0.2271 0.4869 0.5146 0.091 Uiso 1 1 calc R U . . .
H54C H 0.1723 0.4989 0.4454 0.091 Uiso 1 1 calc R U . . .
C55 C 0.2551(6) 0.2497(10) 0.3508(13) 0.053(4) Uiso 0.374(10) 1 d D . P B 3
H55A H 0.2415 0.1967 0.3695 0.080 Uiso 0.374(10) 1 calc R U P B 3
H55B H 0.2354 0.2664 0.2917 0.080 Uiso 0.374(10) 1 calc R U P B 3
H55C H 0.2465 0.2876 0.4024 0.080 Uiso 0.374(10) 1 calc R U P B 3
C56 C 0.3170(5) 0.2474(8) 0.3343(11) 0.069(4) Uiso 0.374(10) 1 d D . P B 3
H56A H 0.3307 0.2980 0.3627 0.083 Uiso 0.374(10) 1 calc R U P B 3
H56B H 0.3203 0.2548 0.2638 0.083 Uiso 0.374(10) 1 calc R U P B 3
C57 C 0.3648(5) 0.1906(9) 0.3567(13) 0.073(5) Uiso 0.374(10) 1 d D . P B 3
H57A H 0.3492 0.1537 0.4060 0.087 Uiso 0.374(10) 1 calc R U P B 3
H57B H 0.3707 0.1585 0.2978 0.087 Uiso 0.374(10) 1 calc R U P B 3
C58 C 0.4184(5) 0.2117(8) 0.3874(10) 0.060(4) Uiso 0.374(10) 1 d D . P B 3
H58A H 0.4181 0.2703 0.3815 0.073 Uiso 0.374(10) 1 calc R U P B 3
H58B H 0.4440 0.1928 0.3350 0.073 Uiso 0.374(10) 1 calc R U P B 3
C59 C 0.4527(6) 0.1980(9) 0.4733(11) 0.062(4) Uiso 0.374(10) 1 d D . P B 3
H59A H 0.4473 0.2424 0.5181 0.093 Uiso 0.374(10) 1 calc R U P B 3
H59B H 0.4938 0.1940 0.4558 0.093 Uiso 0.374(10) 1 calc R U P B 3
H59C H 0.4403 0.1485 0.5041 0.093 Uiso 0.374(10) 1 calc R U P B 3
C65 C 0.2641(6) 0.2596(9) 0.3726(14) 0.117(7) Uiso 0.626(10) 1 d D . P B 4
H65A H 0.2237 0.2434 0.3823 0.176 Uiso 0.626(10) 1 calc R U P B 4
H65B H 0.2674 0.2899 0.3126 0.176 Uiso 0.626(10) 1 calc R U P B 4
H65C H 0.2767 0.2928 0.4267 0.176 Uiso 0.626(10) 1 calc R U P B 4
C66 C 0.3020(6) 0.1868(10) 0.3668(15) 0.178(7) Uiso 0.626(10) 1 d D . P B 4
H66A H 0.2863 0.1421 0.4050 0.213 Uiso 0.626(10) 1 calc R U P B 4
H66B H 0.3084 0.1695 0.2995 0.213 Uiso 0.626(10) 1 calc R U P B 4
C67 C 0.3557(4) 0.2211(6) 0.4109(8) 0.077(3) Uiso 0.626(10) 1 d D . P B 4
H67A H 0.3656 0.2612 0.3614 0.092 Uiso 0.626(10) 1 calc R U P B 4
H67B H 0.3381 0.2525 0.4636 0.092 Uiso 0.626(10) 1 calc R U P B 4
C68 C 0.4065(6) 0.2088(10) 0.4470(15) 0.157(6) Uiso 0.626(10) 1 d D . P B 4
H68A H 0.4026 0.1520 0.4648 0.189 Uiso 0.626(10) 1 calc R U P B 4
H68B H 0.4022 0.2374 0.5088 0.189 Uiso 0.626(10) 1 calc R U P B 4
C69 C 0.4662(7) 0.2132(12) 0.4360(17) 0.175(8) Uiso 0.626(10) 1 d D . P B 4
H69A H 0.4826 0.2466 0.4871 0.262 Uiso 0.626(10) 1 calc R U P B 4
H69B H 0.4753 0.2365 0.3732 0.262 Uiso 0.626(10) 1 calc R U P B 4
H69C H 0.4828 0.1597 0.4400 0.262 Uiso 0.626(10) 1 calc R U P B 4
Be1 Be 0.36771(19) 0.7258(2) 0.3898(3) 0.0251(9) Uani 1 1 d . . . . .

loop_
_atom_site_aniso_label
_atom_site_aniso_U_11
_atom_site_aniso_U_22
_atom_site_aniso_U_33
_atom_site_aniso_U_23
_atom_site_aniso_U_13
_atom_site_aniso_U_12
N1 0.0287(14) 0.0297(14) 0.0170(12) -0.0009(11) 0.0028(11) -0.0007(11)
N2 0.0308(14) 0.0290(14) 0.0139(12) -0.0007(11) 0.0023(11) 0.0006(11)
N3 0.0396(17) 0.0262(14) 0.0121(12) 0.0000(11) 0.0026(12) 0.0029(12)
N4 0.0322(16) 0.0278(14) 0.0223(14) 0.0027(12) 0.0036(12) 0.0021(12)
C1 0.0287(17) 0.0313(17) 0.0178(15) 0.0023(14) 0.0013(13) 0.0007(14)
C2 0.0352(19) 0.042(2) 0.0273(17) -0.0080(16) 0.0102(16) -0.0090(16)
C3 0.042(2) 0.048(2) 0.055(3) -0.025(2) 0.019(2) -0.0045(19)
C4 0.0278(17) 0.0293(16) 0.0173(15) -0.0049(13) 0.0049(13) -0.0015(13)
C5 0.0268(16) 0.0306(17) 0.0213(16) -0.0032(14) 0.0038(13) 0.0019(13)
C6 0.0348(18) 0.0339(18) 0.0318(19) -0.0030(16) 0.0022(16) 0.0036(15)
C7 0.039(2) 0.0361(19) 0.0305(18) -0.0125(17) 0.0023(16) -0.0004(16)
C8 0.0361(19) 0.0400(19) 0.0181(15) -0.0055(15) 0.0038(15) -0.0068(16)
C9 0.0331(18) 0.0365(18) 0.0165(15) -0.0022(14) 0.0056(14) -0.0035(15)
C10 0.039(2) 0.0320(17) 0.0231(17) -0.0031(14) -0.0029(16) 0.0056(15)
C11 0.055(2) 0.0348(18) 0.0254(17) 0.0057(16) -0.0040(17) 0.0049(17)
C12 0.048(2) 0.064(3) 0.033(2) -0.006(2) -0.0081(19) 0.011(2)
C13 0.053(2) 0.0366(18) 0.0118(14) 0.0007(14) 0.0038(15) -0.0045(17)
C14 0.061(3) 0.051(2) 0.0179(17) 0.0036(17) 0.0078(17) -0.009(2)
C15 0.052(2) 0.049(2) 0.0235(18) 0.0061(17) 0.0011(17) 0.0050(18)
C16 0.0324(17) 0.0254(16) 0.0189(15) -0.0013(13) 0.0061(14) -0.0008(14)
C17 0.0279(17) 0.0266(16) 0.0218(15) -0.0022(13) 0.0066(14) 0.0004(13)
C18 0.0362(19) 0.0327(17) 0.0285(18) -0.0050(15) 0.0039(16) -0.0003(15)
C19 0.041(2) 0.0302(18) 0.044(2) -0.0004(17) 0.0089(19) -0.0071(16)
C20 0.050(2) 0.0317(19) 0.0329(19) 0.0119(16) 0.0091(18) 0.0015(16)
C21 0.042(2) 0.0309(17) 0.0278(18) 0.0060(15) 0.0036(16) 0.0013(15)
C22 0.042(2) 0.0318(17) 0.0203(16) 0.0019(14) -0.0065(15) -0.0042(15)
C23 0.047(2) 0.046(2) 0.0242(17) 0.0004(17) -0.0031(16) -0.0073(18)
C24 0.095(4) 0.056(3) 0.029(2) 0.0023(19) -0.006(2) 0.036(2)
C25 0.058(3) 0.049(2) 0.038(2) 0.0232(19) -0.009(2) -0.006(2)
C26 0.057(3) 0.064(3) 0.068(3) 0.028(3) -0.006(2) 0.004(2)
C27 0.106(4) 0.095(4) 0.027(2) 0.014(2) -0.010(3) 0.020(3)
C28 0.040(2) 0.0275(17) 0.0237(16) -0.0043(14) 0.0108(16) -0.0004(15)
C29 0.028(6) 0.087(8) 0.019(5) -0.023(4) 0.003(4) -0.003(5)
C30 0.054(6) 0.187(12) 0.028(4) 0.025(6) 0.009(4) -0.032(6)
C29A 0.035(6) 0.052(6) 0.019(6) -0.003(5) 0.005(4) -0.003(4)
C30A 0.027(5) 0.068(6) 0.031(4) -0.005(4) 0.004(3) 0.005(4)
C31 0.047(2) 0.0319(17) 0.0128(14) -0.0035(14) 0.0072(14) -0.0008(15)
C32 0.069(3) 0.0292(18) 0.0180(16) 0.0000(15) 0.0054(18) 0.0025(17)
C33 0.082(3) 0.0310(18) 0.0207(17) -0.0049(16) 0.0017(19) -0.002(2)
C34 0.069(3) 0.040(2) 0.0169(16) -0.0093(16) 0.0025(18) -0.0073(18)
C35 0.053(2) 0.0385(19) 0.0132(15) 0.0018(15) -0.0006(15) -0.0053(17)
C36 0.0358(19) 0.0308(17) 0.0209(16) 0.0009(14) 0.0065(15) -0.0029(14)
C37 0.091(3) 0.0319(19) 0.0167(16) -0.0033(15) 0.003(2) 0.004(2)
C38 0.079(3) 0.040(2) 0.048(3) 0.011(2) 0.024(2) 0.016(2)
C39 0.070(3) 0.077(3) 0.057(3) 0.023(3) -0.018(3) -0.004(3)
C40 0.046(2) 0.0292(17) 0.0205(16) 0.0014(14) -0.0036(15) -0.0014(15)
C41 0.062(3) 0.040(2) 0.041(2) 0.0044(18) 0.008(2) -0.0118(19)
C42 0.051(2) 0.0357(19) 0.035(2) -0.0023(17) -0.0026(18) -0.0001(17)
C43 0.0264(16) 0.0327(18) 0.0277(18) -0.0001(15) 0.0075(15) 0.0044(14)
C44 0.033(2) 0.0346(19) 0.041(2) 0.0066(17) -0.0031(17) 0.0058(15)
C45 0.040(2) 0.041(2) 0.052(3) 0.0045(19) -0.010(2) 0.0108(18)
C46 0.0312(19) 0.047(2) 0.045(2) -0.0078(19) -0.0061(17) 0.0026(17)
C47 0.0311(18) 0.0378(19) 0.0344(19) -0.0003(16) 0.0023(16) 0.0006(15)
C48 0.0301(17) 0.0310(17) 0.0265(17) 0.0013(15) 0.0075(15) 0.0016(15)
C49 0.046(2) 0.041(2) 0.061(3) 0.016(2) -0.016(2) -0.0022(18)
C50 0.077(3) 0.048(2) 0.065(3) 0.013(2) 0.020(3) -0.003(2)
C51 0.139(5) 0.036(2) 0.041(3) 0.001(2) -0.013(3) -0.003(3)
C52 0.043(2) 0.0347(18) 0.0281(18) 0.0062(16) 0.0018(16) -0.0008(16)
C53 0.0380(19) 0.038(2) 0.038(2) 0.0049(17) 0.0002(18) 0.0034(16)
C54 0.083(3) 0.060(3) 0.038(2) 0.018(2) 0.022(2) 0.004(2)
Be1 0.031(2) 0.029(2) 0.0156(18) 0.0037(17) -0.0021(17) 0.0055(18)

loop_
_atom_type_symbol
_atom_type_description
_atom_type_scat_dispersion_real
_atom_type_scat_dispersion_imag
_atom_type_scat_source
C C 0.0033 0.0016 'International Tables Vol C Tables 4.2.6.8 and 6.1.1.4'
H H 0.0000 0.0000 'International Tables Vol C Tables 4.2.6.8 and 6.1.1.4'
Be Be 0.0005 0.0002 'International Tables Vol C Tables 4.2.6.8 and 6.1.1.4'
N N 0.0061 0.0033 'International Tables Vol C Tables 4.2.6.8 and 6.1.1.4'

loop_
_geom_angle_atom_site_label_1
_geom_angle_atom_site_label_2
_geom_angle_atom_site_label_3
_geom_angle
C1 N1 C4 125.1(3)
C1 N1 Be1 86.6(2)
C4 N1 Be1 144.4(3)
C1 N2 C16 122.9(3)
C1 N2 Be1 87.3(2)
C16 N2 Be1 146.3(3)
C28 N3 C31 122.0(3)
C28 N3 Be1 88.2(3)
C31 N3 Be1 145.5(3)
C28 N4 C43 124.7(3)
C28 N4 Be1 85.8(3)
C43 N4 Be1 147.1(3)
N1 C1 N2 109.1(3)
N1 C1 C2 128.3(3)
N2 C1 C2 122.6(3)
N1 C1 Be1 54.98(19)
N2 C1 Be1 54.14(19)
C2 C1 Be1 175.5(3)
C3 C2 C1 118.5(3)
C5 C4 C9 120.3(3)
C5 C4 N1 118.7(3)
C9 C4 N1 121.0(3)
C6 C5 C4 119.1(3)
C6 C5 C10 119.2(3)
C4 C5 C10 121.7(3)
C5 C6 C7 120.9(3)
C8 C7 C6 119.6(3)
C7 C8 C9 122.1(3)
C8 C9 C4 118.0(3)
C8 C9 C13 118.9(3)
C4 C9 C13 122.9(3)
C5 C10 C12 111.6(3)
C5 C10 C11 110.6(3)
C12 C10 C11 110.2(3)
C9 C13 C15 111.4(3)
C9 C13 C14 111.9(3)
C15 C13 C14 108.9(3)
C21 C16 C17 120.5(3)
C21 C16 N2 120.3(3)
C17 C16 N2 119.2(3)
C18 C17 C16 118.7(3)
C18 C17 C22 119.3(3)
C16 C17 C22 122.0(3)
C17 C18 C19 121.0(3)
C20 C19 C18 119.7(3)
C19 C20 C21 121.9(3)
C20 C21 C16 118.2(3)
C20 C21 C25 119.8(3)
C16 C21 C25 122.0(3)
C24 C22 C17 110.8(3)
C24 C22 C23 110.4(3)
C17 C22 C23 112.4(3)
C21 C25 C26 111.7(4)
C21 C25 C27 110.9(4)
C26 C25 C27 109.8(4)
N3 C28 N4 109.0(3)
N3 C28 C29 133.4(5)
N4 C28 C29 117.2(5)
N3 C28 C29A 113.6(5)
N4 C28 C29A 136.4(5)
N3 C28 Be1 53.7(2)
N4 C28 Be1 55.3(2)
C29 C28 Be1 171.4(5)
C29A C28 Be1 164.1(5)
C28 C29 C30 109.6(8)
C30A C29A C28 114.0(8)
C36 C31 C32 120.7(3)
C36 C31 N3 119.3(3)
C32 C31 N3 120.0(3)
C33 C32 C31 118.5(3)
C33 C32 C37 118.9(3)
C31 C32 C37 122.6(3)
C32 C33 C34 121.0(3)
C35 C34 C33 119.9(3)
C34 C35 C36 121.2(3)
C35 C36 C31 118.6(3)
C35 C36 C40 118.9(3)
C31 C36 C40 122.6(3)
C39 C37 C38 108.9(3)
C39 C37 C32 111.9(3)
C38 C37 C32 111.6(4)
C42 C40 C36 110.2(3)
C42 C40 C41 110.8(3)
C36 C40 C41 112.1(3)
C48 C43 C44 119.9(3)
C48 C43 N4 121.6(3)
C44 C43 N4 118.5(3)
C45 C44 C43 119.2(3)
C45 C44 C49 119.6(3)
C43 C44 C49 121.2(3)
C46 C45 C44 121.2(4)
C45 C46 C47 119.4(3)
C46 C47 C48 121.5(3)
C47 C48 C43 118.7(3)
C47 C48 C52 117.8(3)
C43 C48 C52 123.5(3)
C44 C49 C50 112.8(4)
C44 C49 C51 110.6(4)
C50 C49 C51 109.2(3)
C48 C52 C53 111.3(3)
C48 C52 C54 111.7(3)
C53 C52 C54 107.8(3)
C55 C56 C57 135.5(13)
C58 C57 C56 124.9(13)
C57 C58 C59 135.7(15)
C67 C66 C65 98.3(12)
C68 C67 C66 148.0(13)
C67 C68 C69 148(2)
N3 Be1 N2 120.8(3)
N3 Be1 N1 137.0(3)
N2 Be1 N1 77.0(2)
N3 Be1 N4 77.0(2)
N2 Be1 N4 138.2(3)
N1 Be1 N4 117.3(3)
N3 Be1 C1 143.4(3)
N2 Be1 C1 38.60(15)
N1 Be1 C1 38.46(15)
N4 Be1 C1 139.6(3)
N3 Be1 C28 38.14(16)
N2 Be1 C28 144.0(3)
N1 Be1 C28 139.0(3)
N4 Be1 C28 38.89(16)
C1 Be1 C28 177.3(3)

loop_
_geom_bond_atom_site_label_1
_geom_bond_atom_site_label_2
_geom_bond_distance
N1 C1 1.329(4)
N1 C4 1.422(4)
N1 Be1 1.750(5)
N2 C1 1.333(4)
N2 C16 1.430(4)
N2 Be1 1.731(5)
N3 C28 1.319(4)
N3 C31 1.433(4)
N3 Be1 1.722(5)
N4 C28 1.344(4)
N4 C43 1.422(4)
N4 Be1 1.761(5)
C1 C2 1.512(5)
C1 Be1 2.133(5)
C2 C3 1.509(5)
C4 C5 1.410(4)
C4 C9 1.420(4)
C5 C6 1.391(5)
C5 C10 1.521(5)
C6 C7 1.391(5)
C7 C8 1.376(5)
C8 C9 1.392(5)
C9 C13 1.513(5)
C10 C12 1.523(5)
C10 C11 1.534(5)
C13 C15 1.523(5)
C13 C14 1.544(5)
C16 C21 1.403(5)
C16 C17 1.409(5)
C17 C18 1.382(5)
C17 C22 1.526(5)
C18 C19 1.391(5)
C19 C20 1.361(5)
C20 C21 1.392(5)
C21 C25 1.509(6)
C22 C24 1.512(6)
C22 C23 1.530(5)
C25 C26 1.525(6)
C25 C27 1.530(7)
C28 C29 1.522(11)
C28 C29A 1.523(12)
C28 Be1 2.135(5)
C29 C30 1.544(13)
C29A C30A 1.520(13)
C31 C36 1.401(5)
C31 C32 1.414(5)
C32 C33 1.389(5)
C32 C37 1.532(5)
C33 C34 1.392(5)
C34 C35 1.374(5)
C35 C36 1.400(5)
C36 C40 1.520(5)
C37 C39 1.524(7)
C37 C38 1.527(6)
C40 C42 1.504(5)
C40 C41 1.529(5)
C43 C48 1.406(5)
C43 C44 1.407(5)
C44 C45 1.390(5)
C44 C49 1.514(5)
C45 C46 1.375(5)
C46 C47 1.384(5)
C47 C48 1.391(5)
C48 C52 1.521(5)
C49 C50 1.526(6)
C49 C51 1.529(7)
C52 C53 1.523(5)
C52 C54 1.536(5)
C55 C56 1.444(14)
C56 C57 1.492(13)
C57 C58 1.355(13)
C58 C59 1.450(13)
C65 C66 1.505(14)
C66 C67 1.496(14)
C67 C68 1.290(12)
C68 C69 1.386(14)
